data_2010263
loop_
_publ_author_name
'Pelletier, M.'
'Brisse, F.'

_publ_section_title
;
 Bithiophene at 133 K
;
_journal_issue 12
_journal_name_full 'Acta Crystallographica Section C'
_journal_page_first 1942
_journal_page_last 1945
_journal_paper_doi 10.1107/S010827019301011X
_journal_volume 50
_journal_year 1994
_chemical_formula_sum 'C8 H6 S2'
_chemical_formula_weight 166.26
_symmetry_cell_setting monoclinic
_symmetry_space_group_name_Hall '-P 2ybc'
_symmetry_space_group_name_H-M 'P 1 21/c 1'
_atom_type_scat_source
;
Cromer & Mann (1968) (S,C) and Stewart, Davidson & Simpson (1965) (H)
;
_cell_angle_alpha 90.
_cell_angle_beta 106.72(4)
_cell_angle_gamma 90.
_cell_formula_units_Z 2
_cell_length_a 7.734(4)
_cell_length_b 5.729(3)
_cell_length_c 8.933(5)
_cell_measurement_reflns_used 25
_cell_measurement_temperature 173
_cell_measurement_theta_max 12
_cell_measurement_theta_min 9
_cell_volume 379.1(4)
_diffrn_measurement_device 'Enraf-Nonius CAD-4'
_diffrn_measurement_method \w/2\q
_diffrn_radiation_type MoK\=\a
_diffrn_radiation_wavelength 0.710688
_diffrn_reflns_av_R_equivalents 3.3
_diffrn_reflns_limit_h_max 9
_diffrn_reflns_limit_h_min -9
_diffrn_reflns_limit_k_max 6
_diffrn_reflns_limit_k_min -6
_diffrn_reflns_limit_l_max 10
_diffrn_reflns_limit_l_min -10
_diffrn_reflns_number 2387
_diffrn_reflns_theta_max 25
_diffrn_standards_decay_% <2.6
_diffrn_standards_interval_count 400
_diffrn_standards_number 5
_exptl_absorpt_coefficient_mu 0.5
_exptl_absorpt_correction_type none
_exptl_crystal_colour colorless
_exptl_crystal_density_diffrn 1.457
_exptl_crystal_density_meas 1.42
_exptl_crystal_density_method 'flotation in ZnCl~2~ solution'
_exptl_crystal_description irregular
_exptl_crystal_size_max 0.48
_exptl_crystal_size_mid 0.40
_exptl_crystal_size_min 0.10
_refine_diff_density_max 0.49
_refine_diff_density_min -0.34
_refine_ls_extinction_method none
_refine_ls_goodness_of_fit_obs 3.147
_refine_ls_hydrogen_treatment refU
_refine_ls_number_parameters 49
_refine_ls_number_reflns 606
_refine_ls_R_factor_obs 0.046
_refine_ls_shift/esd_max 0.09
_refine_ls_structure_factor_coef F
_refine_ls_weighting_details 'w = 1/\s(I)'
_refine_ls_weighting_scheme calc
_refine_ls_wR_factor_obs 0.064
_reflns_number_observed 606
_reflns_number_total 671
_reflns_observed_criterion I>=1.96\s(I)
_cod_data_source_file cd1056.cif
_cod_data_source_block cd1056a
_cod_depositor_comments
;
The following automatic conversions were performed:

'_refine_ls_weighting_scheme' value '1/\s(I)' was changed to 'calc'.
New tag '_refine_ls_weighting_details' was created. The value of the
new tag was set to 'w = 1/\s(I)'.

Automatic conversion script
Id: cif_fix_values 3143 2015-03-26 13:38:13Z robertas 
;
_cod_original_cell_volume 379.0(3)
_cod_original_sg_symbol_H-M 'P 21/c'
_cod_database_code 2010263

loop_
_atom_site_label
_atom_site_fract_x
_atom_site_fract_y
_atom_site_fract_z
_atom_site_U_iso_or_equiv
S1 .25109(12) .82728(15) .12408(10) .0294
C2 .0753(4) 1.0206(5) .0687(3) .0201
C3 .0981(4) 1.2170(5) .1717(3) .0180
C4 .2649(5) 1.1860(6) .2945(4) .0277
C5 .3575(5) .9888(6) .2833(4) .0283
H3 .0176 1.3453 .1611 .032(3)
H4 .3068 1.2954 .3769 .041(3)
H5 .4688 .9460 .3561 .028(3)

loop_
_geom_angle_atom_site_label_1
_geom_angle_atom_site_label_2
_geom_angle_atom_site_label_3
_geom_angle
_geom_angle_publ_flag
S1 C2 C3 112.5(2) yes
C2 C3 C4 108.0(3) yes
C3 C4 C5 114.9(3) yes
C4 C5 S1 112.1(3) yes
C5 S1 C2 92.5(2) yes
S1 C2 C2' 121.2(2) yes
C3 C2 C2' 126.4(3) yes

loop_
_geom_bond_atom_site_label_1
_geom_bond_atom_site_label_2
_geom_bond_distance
_geom_bond_publ_flag
S1 C2 1.713(3) yes
C2 C3 1.432(4) yes
C3 C4 1.444(5) yes
C4 C5 1.357(5) yes
C5 S1 1.698(4) yes
C2 C2' 1.448(4) yes
